data_1558132
loop_
_publ_author_name
'Xu, Beibei'
'Jiang, Xunjin'
'Xiong, Jing'
'Lan, Jun'
'Tian, Yuan'
'Zhong, Linhai'
'Wang, Xinquan'
'Xu, Ning'
'Cao, Hanwei'
'Zhang, Wenqing'
'Zhang, Hao'
'Hong, Xiaoting'
'Zhan, Yan-Yan'
'Zhang, Yandong'
'Hu, Tianhui'

_publ_section_title
;
 Structure-Activity Relationship Study Enables the Discovery of a Novel
 Berberine Analogue as RXR\a Activator to Inhibit Colon Cancer.
;
_journal_name_full 'Journal of medicinal chemistry'
_journal_paper_doi 10.1021/acs.jmedchem.0c00088
_journal_year 2020
_chemical_formula_moiety 'Cl, C19 H18 N O2, H2 O, C H4 O'
_chemical_formula_sum 'C20 H24 Cl N O4'
_chemical_formula_weight 377.85
_space_group_crystal_system monoclinic
_space_group_IT_number 14
_space_group_name_Hall '-P 2yn'
_space_group_name_H-M_alt 'P 1 21/n 1'
_atom_sites_solution_hydrogens mixed
_audit_creation_date 2019-06-10
_audit_creation_method
;
Olex2 1.2
(compiled 2018.05.29 svn.r3508 for OlexSys, GUI svn.r5506)
;
_cell_angle_alpha 90
_cell_angle_beta 113.649(3)
_cell_angle_gamma 90
_cell_formula_units_Z 8
_cell_length_a 22.7581(6)
_cell_length_b 7.6989(2)
_cell_length_c 23.0256(6)
_cell_measurement_reflns_used 15136
_cell_measurement_temperature 100.00(10)
_cell_measurement_theta_max 77.2760
_cell_measurement_theta_min 4.1610
_cell_volume 3695.56(19)
_computing_cell_refinement 'CrysAlisPro 1.171.39.46 (Rigaku OD, 2018)'
_computing_data_collection 'CrysAlisPro 1.171.39.46 (Rigaku OD, 2018)'
_computing_data_reduction 'CrysAlisPro 1.171.39.46 (Rigaku OD, 2018)'
_computing_molecular_graphics 'Olex2 (Dolomanov et al., 2009)'
_computing_publication_material 'Olex2 (Dolomanov et al., 2009)'
_computing_structure_refinement 'ShelXL (Sheldrick, 2015)'
_diffrn_ambient_environment N~2~
_diffrn_ambient_temperature 100.00(10)
_diffrn_detector 'CCD plate'
_diffrn_detector_type HyPix
_diffrn_measured_fraction_theta_full 0.999
_diffrn_measured_fraction_theta_max 0.999
_diffrn_measurement_details
;
List of Runs (angles in degrees, time in seconds):

  # Type    Start    End  Width  t~exp~   \w     \q     \k     \f   Frames
--------------------------------------------------------------------------
  1  \w     51.00 122.00   0.50    0.40    --   46.81  29.00-103.00  142
  2  \w     95.00 173.00   0.50    2.00    --  109.48  29.00-103.00  156
  3  \w    120.00 178.00   0.50    2.00    --  109.48  37.00 -90.00  116
  4  \w     98.00 133.00   0.50    2.00    --  109.48 -77.00  90.00   70
  5  \w     82.00 125.00   0.50    2.00    --  109.48 -57.00 -30.00   86
  6  \w     51.00 109.00   0.50    2.00    --  109.48 -99.00-120.00  116
  7  \w     32.00  63.00   0.50    0.40    --   46.81-125.00 -30.00   62
  8  \w     39.00 118.00   0.50    2.00    --  109.48 -29.00  95.00  158
  9  \w     38.00 107.00   0.50    2.00    --  109.48 -99.00 150.00  138
 10  \w     38.00 116.00   0.50    2.00    --  109.48-125.00  90.00  156
 11  \w     39.00  65.00   0.50    2.00    --  109.48 -77.00  90.00   52
 12  \w     39.00  92.00   0.50    2.00    --  109.48 -99.00 120.00  106
 13  \w     -8.00  17.00   0.50    0.40    --   46.81 -29.00  95.00   50
 14  \w    -58.00  28.00   0.50    0.40    --  -46.81  29.00-103.00  172
 15  \w    -83.00 -57.00   0.50    2.00    --  -88.50  29.00-103.00   52
 16  \w   -100.00 -32.00   0.50    0.40    --  -46.81 -19.00 -30.00  136
 17  \w   -104.00 -76.00   0.50    0.40    --  -46.81-125.00  30.00   56
 18  \w   -121.00 -37.00   0.50    0.40    --  -46.81 -29.00  95.00  168
 19  \w   -118.00 -81.00   0.50    2.00    --  -88.50 -29.00  95.00   74
 20  \w    -80.00 -55.00   0.50    2.00    --  -88.50 125.00 -90.00   50
;
_diffrn_measurement_device 'four-circle diffractometer'
_diffrn_measurement_device_type 'XtaLAB Synergy, Dualflex, HyPix'
_diffrn_measurement_method '\w scans'
_diffrn_orient_matrix_type 'CrysAlisPro convention (1999,Acta A55,543-557)'
_diffrn_orient_matrix_UB_11 -0.0617422000
_diffrn_orient_matrix_UB_12 -0.0762003000
_diffrn_orient_matrix_UB_13 0.0020571000
_diffrn_orient_matrix_UB_21 -0.0323972000
_diffrn_orient_matrix_UB_22 0.0059530000
_diffrn_orient_matrix_UB_23 -0.0729252000
_diffrn_orient_matrix_UB_31 0.0243638000
_diffrn_orient_matrix_UB_32 -0.1849831000
_diffrn_orient_matrix_UB_33 -0.0031934000
_diffrn_radiation_monochromator mirror
_diffrn_radiation_probe x-ray
_diffrn_radiation_type CuK\a
_diffrn_radiation_wavelength 1.54184
_diffrn_reflns_av_R_equivalents 0.0413
_diffrn_reflns_av_unetI/netI 0.0352
_diffrn_reflns_Laue_measured_fraction_full 0.999
_diffrn_reflns_Laue_measured_fraction_max 0.999
_diffrn_reflns_limit_h_max 26
_diffrn_reflns_limit_h_min -22
_diffrn_reflns_limit_k_max 5
_diffrn_reflns_limit_k_min -9
_diffrn_reflns_limit_l_max 27
_diffrn_reflns_limit_l_min -27
_diffrn_reflns_number 24024
_diffrn_reflns_point_group_measured_fraction_full 0.999
_diffrn_reflns_point_group_measured_fraction_max 0.999
_diffrn_reflns_theta_full 64.983
_diffrn_reflns_theta_max 64.983
_diffrn_reflns_theta_min 2.306
_diffrn_source 'micro-focus sealed X-ray tube'
_diffrn_source_type 'PhotonJet (Cu) X-ray Source'
_exptl_absorpt_coefficient_mu 2.044
_exptl_absorpt_correction_T_max 1.00000
_exptl_absorpt_correction_T_min 0.73949
_exptl_absorpt_correction_type multi-scan
_exptl_absorpt_process_details
;
CrysAlisPro 1.171.39.46 (Rigaku Oxford Diffraction, 2018)
Empirical absorption correction using spherical harmonics,
 implemented in SCALE3 ABSPACK scaling algorithm.
;
_exptl_crystal_colour colourless
_exptl_crystal_colour_primary colourless
_exptl_crystal_density_diffrn 1.358
_exptl_crystal_description block
_exptl_crystal_F_000 1600
_exptl_crystal_size_max 0.05
_exptl_crystal_size_mid 0.05
_exptl_crystal_size_min 0.05
_refine_diff_density_max 2.035
_refine_diff_density_min -1.139
_refine_diff_density_rms 0.153
_refine_ls_extinction_method none
_refine_ls_goodness_of_fit_ref 1.098
_refine_ls_hydrogen_treatment constr
_refine_ls_matrix_type full
_refine_ls_number_parameters 483
_refine_ls_number_reflns 6266
_refine_ls_number_restraints 48
_refine_ls_restrained_S_all 1.102
_refine_ls_R_factor_all 0.1345
_refine_ls_R_factor_gt 0.1301
_refine_ls_shift/su_max 0.001
_refine_ls_shift/su_mean 0.000
_refine_ls_structure_factor_coef Fsqd
_refine_ls_weighting_details 'w=1/[\s^2^(Fo^2^)+(0.1054P)^2^+57.9538P] where P=(Fo^2^+2Fc^2^)/3'
_refine_ls_weighting_scheme calc
_refine_ls_wR_factor_gt 0.3442
_refine_ls_wR_factor_ref 0.3462
_reflns_Friedel_coverage 0.000
_reflns_number_gt 5750
_reflns_number_total 6266
_reflns_threshold_expression 'I > 2\s(I)'
_cod_data_source_file jm0c00088_si_003.cif
_cod_data_source_block exp_4880
_cod_original_cell_volume 3695.56(18)
_cod_database_code 1558132
_shelx_shelxl_version_number 2014/7
_shelx_space_group_comment
;
The symmetry employed for this shelxl refinement is uniquely defined
by the following loop, which should always be used as a source of
symmetry information in preference to the above space-group names.
They are only intended as comments.
;
_shelx_estimated_absorpt_t_max 0.905
_shelx_estimated_absorpt_t_min 0.905
_reflns_odcompleteness_completeness 99.96
_reflns_odcompleteness_iscentric 1
_reflns_odcompleteness_theta 66.49
_olex2_refinement_description
;
1. Fixed Uiso
 At 1.2 times of:
  All C(H) groups, All C(H,H) groups
 At 1.5 times of:
  All C(H,H,H) groups, All O(H) groups, All O(H,H) groups
2. Uiso/Uaniso restraints and constraints
C01F \\sim C01G \\sim C00V \\sim C00D \\sim C00H \\sim N00A: within 2A with
sigma of 0.005 and sigma for terminal atoms of 0.01
Uanis(C01F) \\sim Ueq, Uanis(C01G) \\sim Ueq: with sigma of 0.05 and sigma for
terminal atoms of 0.1
3.a Free rotating group:
 O1(H1D,H1E), O4(H4A,H4B)
3.b Secondary CH2 refined with riding coordinates:
 C01D(H01Q,H01R), C01E(H01S,H01T), C01F(H01G,H01H), C01G(H01I,H01J)
3.c Aromatic/amide H refined with riding coordinates:
 C00O(H00O), C00Q(H00Q), C00R(H00R), C00S(H00S), C00U(H00U), C00W(H00W),
 C00X(H00X), C00Y(H00Y), C00Z(H00Z), C010(H010), C011(H011), C012(H012),
 C014(H014), C015(H015), C016(H016), C018(H018)
3.d Idealised Me refined as rotating group:
 C013(H01A,H01B,H01C), C017(H01K,H01L,H01M), C019(H01N,H01O,H01P), C01C(H01D,
 H01E,H01F), C1(H1A,H1B,H1C), C0AA(H0AA,H0AB,H0AC)
3.e Idealised tetrahedral OH refined as rotating group:
 O2(H2), O3(H3)
;
_olex2_submission_special_instructions 'No special instructions were received'
_oxdiff_exptl_absorpt_empirical_details
;
Empirical correction (ABSPACK) includes:
- Absorption correction using spherical harmonics
- Frame scaling
;
_oxdiff_exptl_absorpt_empirical_full_max 1.275
_oxdiff_exptl_absorpt_empirical_full_min 0.738

loop_
_space_group_symop_operation_xyz
'x, y, z'
'-x+1/2, y+1/2, -z+1/2'
'-x, -y, -z'
'x-1/2, -y-1/2, z-1/2'

loop_
_atom_site_label
_atom_site_type_symbol
_atom_site_fract_x
_atom_site_fract_y
_atom_site_fract_z
_atom_site_U_iso_or_equiv
_atom_site_adp_type
_atom_site_occupancy
_atom_site_site_symmetry_order
_atom_site_calc_flag
_atom_site_refinement_flags_posn
_atom_site_refinement_flags_adp
_atom_site_refinement_flags_occupancy
_atom_site_disorder_assembly
_atom_site_disorder_group
Cl01 Cl 0.59633(9) -0.1204(3) 0.79088(9) 0.0331(5) Uani 1 1 d . . . . .
Cl02 Cl 0.28127(10) 0.2556(3) 0.59580(9) 0.0385(5) Uani 1 1 d . . . . .
O003 O 0.3002(3) 0.4864(7) 0.3903(3) 0.0331(13) Uani 1 1 d . . . . .
O004 O 0.1168(3) 0.5112(8) 0.7137(2) 0.0345(13) Uani 1 1 d . . . . .
O005 O -0.2073(2) 1.0823(8) 0.2966(2) 0.0315(13) Uani 1 1 d . . . . .
O006 O 0.7072(3) 1.1230(8) 0.7096(3) 0.0352(13) Uani 1 1 d . . . . .
N008 N -0.0952(3) 0.8453(9) 0.4612(3) 0.0275(14) Uani 1 1 d . . . . .
N00A N 0.5459(3) 0.8623(11) 0.5992(3) 0.0375(14) Uani 1 1 d . U . . .
C00D C 0.4728(4) 0.7217(11) 0.5014(4) 0.0292(14) Uani 1 1 d . U . . .
C00E C -0.0333(3) 0.7846(9) 0.4736(3) 0.0220(15) Uani 1 1 d . . . . .
C00F C -0.1112(4) 0.9409(9) 0.3574(3) 0.0236(15) Uani 1 1 d . . . . .
C00G C 0.0046(4) 0.7096(9) 0.5360(3) 0.0232(15) Uani 1 1 d . . . . .
C00H C 0.5345(4) 0.8052(11) 0.5385(3) 0.0288(14) Uani 1 1 d . U . . .
C00I C -0.1497(4) 1.0227(10) 0.3001(4) 0.0267(16) Uani 1 1 d . . . . .
C00J C 0.6483(4) 0.9778(11) 0.6149(3) 0.0277(17) Uani 1 1 d . . . . .
C00K C 0.6394(4) 0.9161(9) 0.5535(3) 0.0246(16) Uani 1 1 d . . . . .
C00L C 0.7051(4) 1.0659(10) 0.6533(3) 0.0270(16) Uani 1 1 d . . . . .
C00M C -0.0493(4) 0.8783(9) 0.3679(3) 0.0223(15) Uani 1 1 d . . . . .
C00N C 0.0766(4) 0.5725(10) 0.6564(3) 0.0266(16) Uani 1 1 d . . . . .
C00O C 0.5823(4) 0.8309(10) 0.5172(3) 0.0257(16) Uani 1 1 d . . . . .
H00O H 0.5763 0.7900 0.4773 0.031 Uiso 1 1 calc R . . . .
C00P C -0.0241(4) 0.6738(11) 0.5779(4) 0.0301(17) Uani 1 1 d . . . . .
C00Q C 0.0693(4) 0.6717(11) 0.5549(4) 0.0289(17) Uani 1 1 d . . . . .
H00Q H 0.0888 0.6932 0.5270 0.035 Uiso 1 1 calc R . . . .
C00R C 0.3995(4) 0.5989(12) 0.4022(4) 0.0343(19) Uani 1 1 d . . . . .
H00R H 0.3895 0.5714 0.3600 0.041 Uiso 1 1 calc R . . . .
C00S C -0.0121(4) 0.8021(10) 0.4256(4) 0.0258(16) Uani 1 1 d . . . . .
H00S H 0.0286 0.7615 0.4321 0.031 Uiso 1 1 calc R . . . .
C00T C 0.3554(4) 0.5594(11) 0.4294(4) 0.0302(18) Uani 1 1 d . . . . .
C00U C -0.1278(4) 1.0397(11) 0.2523(4) 0.0320(18) Uani 1 1 d . . . . .
H00U H -0.1529 1.0931 0.2141 0.038 Uiso 1 1 calc R . . . .
C00V C 0.4294(4) 0.6809(12) 0.5281(4) 0.0368(15) Uani 1 1 d . U . . .
C00W C 0.4565(4) 0.6773(12) 0.4375(4) 0.0327(18) Uani 1 1 d . . . . .
H00W H 0.4851 0.7019 0.4189 0.039 Uiso 1 1 calc R . . . .
C00X C 0.7531(4) 1.0914(11) 0.6320(4) 0.0312(18) Uani 1 1 d . . . . .
H00X H 0.7907 1.1487 0.6572 0.037 Uiso 1 1 calc R . . . .
C00Y C -0.1324(4) 0.9186(12) 0.4066(4) 0.0320(18) Uani 1 1 d . . . . .
H00Y H -0.1732 0.9560 0.4006 0.038 Uiso 1 1 calc R . . . .
C00Z C -0.0274(4) 0.8967(11) 0.3177(4) 0.0317(18) Uani 1 1 d . . . . .
H00Z H 0.0128 0.8565 0.3225 0.038 Uiso 1 1 calc R . . . .
C010 C 0.7444(4) 1.0290(11) 0.5709(4) 0.0341(19) Uani 1 1 d . . . . .
H010 H 0.7770 1.0464 0.5568 0.041 Uiso 1 1 calc R . . . .
C011 C 0.1051(4) 0.6045(11) 0.6128(4) 0.0304(18) Uani 1 1 d . . . . .
H011 H 0.1483 0.5794 0.6240 0.037 Uiso 1 1 calc R . . . .
C012 C 0.3721(4) 0.6022(12) 0.4925(4) 0.041(2) Uani 1 1 d . . . . .
H012 H 0.3437 0.5768 0.5112 0.049 Uiso 1 1 calc R . . . .
C013 C 0.2515(4) 0.4651(11) 0.4147(4) 0.0362(19) Uani 1 1 d . . . . .
H01A H 0.2141 0.4135 0.3827 0.054 Uiso 1 1 calc GR . . . .
H01B H 0.2405 0.5765 0.4263 0.054 Uiso 1 1 calc GR . . . .
H01C H 0.2674 0.3913 0.4513 0.054 Uiso 1 1 calc GR . . . .
C014 C 0.6897(4) 0.9439(11) 0.5320(4) 0.0341(19) Uani 1 1 d . . . . .
H014 H 0.6853 0.9049 0.4922 0.041 Uiso 1 1 calc R . . . .
C015 C 0.5996(4) 0.9414(13) 0.6354(4) 0.037(2) Uani 1 1 d . . . . .
H015 H 0.6052 0.9741 0.6762 0.045 Uiso 1 1 calc R . . . .
C016 C 0.0123(4) 0.6054(12) 0.6376(4) 0.0352(19) Uani 1 1 d . . . . .
H016 H -0.0073 0.5816 0.6652 0.042 Uiso 1 1 calc R . . . .
C017 C -0.2459(4) 1.1749(13) 0.2408(4) 0.039(2) Uani 1 1 d . . . . .
H01K H -0.2555 1.1012 0.2045 0.059 Uiso 1 1 calc GR . . . .
H01L H -0.2230 1.2757 0.2365 0.059 Uiso 1 1 calc GR . . . .
H01M H -0.2851 1.2103 0.2436 0.059 Uiso 1 1 calc GR . . . .
C018 C -0.0670(4) 0.9743(12) 0.2629(4) 0.0352(19) Uani 1 1 d . . . . .
H018 H -0.0528 0.9845 0.2304 0.042 Uiso 1 1 calc R . . . .
C019 C 0.0923(4) 0.5050(13) 0.7622(4) 0.039(2) Uani 1 1 d . . . . .
H01N H 0.0599 0.4167 0.7520 0.059 Uiso 1 1 calc GR . . . .
H01O H 0.0740 0.6156 0.7647 0.059 Uiso 1 1 calc GR . . . .
H01P H 0.1266 0.4788 0.8022 0.059 Uiso 1 1 calc GR . . . .
C01C C 0.7642(4) 1.2078(13) 0.7509(4) 0.043(2) Uani 1 1 d . . . . .
H01D H 0.7672 1.3196 0.7339 0.064 Uiso 1 1 calc GR . . . .
H01E H 0.8008 1.1389 0.7549 0.064 Uiso 1 1 calc GR . . . .
H01F H 0.7631 1.2222 0.7919 0.064 Uiso 1 1 calc GR . . . .
C01D C -0.0959(5) 0.6994(15) 0.5548(5) 0.051(3) Uani 1 1 d . . . . .
H01Q H -0.1176 0.5956 0.5326 0.061 Uiso 1 1 calc R . . . .
H01R H -0.1067 0.7151 0.5911 0.061 Uiso 1 1 calc R . . . .
C01E C -0.1189(4) 0.8463(16) 0.5132(4) 0.050(3) Uani 1 1 d . . . . .
H01S H -0.1048 0.9524 0.5377 0.060 Uiso 1 1 calc R . . . .
H01T H -0.1654 0.8456 0.4948 0.060 Uiso 1 1 calc R . . . .
C01F C 0.4936(5) 0.8644(15) 0.6219(5) 0.0503(18) Uani 1 1 d . U . . .
H01G H 0.5117 0.8631 0.6678 0.060 Uiso 1 1 calc R . . . .
H01H H 0.4688 0.9702 0.6078 0.060 Uiso 1 1 calc R . . . .
C01G C 0.4518(5) 0.7152(15) 0.5980(4) 0.0500(18) Uani 1 1 d . U . . .
H01I H 0.4144 0.7311 0.6076 0.060 Uiso 1 1 calc R . . . .
H01J H 0.4743 0.6129 0.6207 0.060 Uiso 1 1 calc R . . . .
O1 O 0.1303(3) 0.7453(9) 0.4346(3) 0.0397(14) Uani 1 1 d . . . . .
H1D H 0.1638 0.7088 0.4650 0.060 Uiso 1 1 d G . . . .
H1E H 0.1307 0.6941 0.4021 0.060 Uiso 1 1 d G . . . .
O2 O 0.2273(4) 0.6156(10) 0.5442(3) 0.059(2) Uani 1 1 d . . . . .
H2 H 0.2439 0.5191 0.5524 0.088 Uiso 1 1 calc GR . . . .
O3 O 0.5431(3) 0.2361(9) 0.7307(3) 0.0484(16) Uani 1 1 d . . . . .
H3 H 0.5593 0.1392 0.7388 0.073 Uiso 1 1 calc GR . . . .
O4 O 0.4296(3) 0.2972(13) 0.6226(3) 0.058(2) Uani 1 1 d . . . . .
H4A H 0.3910 0.2901 0.6188 0.086 Uiso 1 1 d G . . . .
H4B H 0.4547 0.2670 0.6598 0.086 Uiso 1 1 d G . . . .
C1 C 0.2647(5) 0.7345(12) 0.5903(4) 0.042(2) Uani 1 1 d . . . . .
H1A H 0.2653 0.8440 0.5706 0.063 Uiso 1 1 calc GR . . . .
H1B H 0.3077 0.6911 0.6107 0.063 Uiso 1 1 calc GR . . . .
H1C H 0.2468 0.7499 0.6213 0.063 Uiso 1 1 calc GR . . . .
C0AA C 0.5895(5) 0.3630(13) 0.7643(5) 0.045(2) Uani 1 1 d . . . . .
H0AA H 0.5781 0.4723 0.7426 0.068 Uiso 1 1 calc GR . . . .
H0AB H 0.6308 0.3274 0.7666 0.068 Uiso 1 1 calc GR . . . .
H0AC H 0.5910 0.3751 0.8064 0.068 Uiso 1 1 calc GR . . . .

loop_
_atom_site_aniso_label
_atom_site_aniso_U_11
_atom_site_aniso_U_22
_atom_site_aniso_U_33
_atom_site_aniso_U_23
_atom_site_aniso_U_13
_atom_site_aniso_U_12
Cl01 0.0380(10) 0.0343(11) 0.0333(10) 0.0005(8) 0.0208(8) -0.0013(8)
Cl02 0.0487(12) 0.0376(12) 0.0360(10) -0.0045(9) 0.0239(9) 0.0021(9)
O003 0.035(3) 0.028(3) 0.041(3) -0.004(2) 0.019(3) 0.001(2)
O004 0.037(3) 0.044(4) 0.029(3) 0.004(3) 0.020(2) 0.004(3)
O005 0.031(3) 0.036(3) 0.031(3) 0.003(2) 0.016(2) 0.006(2)
O006 0.038(3) 0.041(3) 0.030(3) -0.004(3) 0.016(2) -0.003(3)
N008 0.027(3) 0.039(4) 0.024(3) 0.001(3) 0.018(3) 0.000(3)
N00A 0.037(3) 0.052(3) 0.032(3) -0.004(3) 0.022(2) -0.002(3)
C00D 0.038(3) 0.029(3) 0.029(3) 0.002(3) 0.022(3) 0.001(3)
C00E 0.030(4) 0.013(3) 0.028(4) -0.005(3) 0.017(3) -0.003(3)
C00F 0.031(4) 0.017(4) 0.029(4) -0.005(3) 0.019(3) -0.005(3)
C00G 0.034(4) 0.016(4) 0.025(4) -0.006(3) 0.017(3) -0.003(3)
C00H 0.035(3) 0.033(3) 0.026(3) 0.002(3) 0.020(2) 0.003(3)
C00I 0.029(4) 0.026(4) 0.031(4) -0.009(3) 0.018(3) -0.004(3)
C00J 0.032(4) 0.030(4) 0.026(4) 0.003(3) 0.017(3) 0.011(3)
C00K 0.035(4) 0.015(4) 0.030(4) 0.002(3) 0.019(3) 0.008(3)
C00L 0.036(4) 0.023(4) 0.026(4) 0.005(3) 0.017(3) 0.011(3)
C00M 0.034(4) 0.013(3) 0.031(4) -0.004(3) 0.024(3) -0.002(3)
C00N 0.036(4) 0.017(4) 0.027(4) -0.002(3) 0.014(3) 0.002(3)
C00O 0.040(4) 0.019(4) 0.027(4) 0.003(3) 0.023(3) 0.010(3)
C00P 0.040(4) 0.025(4) 0.036(4) 0.000(3) 0.026(4) 0.009(3)
C00Q 0.028(4) 0.034(4) 0.030(4) -0.005(3) 0.017(3) -0.007(3)
C00R 0.032(4) 0.043(5) 0.026(4) 0.004(4) 0.010(3) 0.005(4)
C00S 0.030(4) 0.019(4) 0.033(4) -0.005(3) 0.018(3) 0.000(3)
C00T 0.033(4) 0.025(4) 0.034(4) 0.000(3) 0.016(3) 0.011(3)
C00U 0.039(4) 0.031(4) 0.028(4) 0.003(3) 0.016(3) 0.000(4)
C00V 0.047(3) 0.041(3) 0.035(3) -0.007(3) 0.030(3) -0.010(3)
C00W 0.035(4) 0.042(5) 0.027(4) 0.003(4) 0.019(3) 0.004(4)
C00X 0.038(4) 0.026(4) 0.035(4) 0.002(3) 0.020(4) 0.005(3)
C00Y 0.024(4) 0.045(5) 0.029(4) -0.004(4) 0.014(3) 0.000(4)
C00Z 0.041(4) 0.032(5) 0.034(4) 0.005(3) 0.028(4) 0.004(4)
C010 0.040(5) 0.034(5) 0.041(4) -0.001(4) 0.030(4) -0.002(4)
C011 0.028(4) 0.035(5) 0.031(4) -0.008(3) 0.015(3) -0.005(3)
C012 0.051(5) 0.038(5) 0.051(5) -0.021(4) 0.038(5) -0.012(4)
C013 0.046(5) 0.019(4) 0.053(5) 0.000(4) 0.030(4) 0.002(4)
C014 0.044(5) 0.032(5) 0.034(4) -0.001(4) 0.024(4) -0.005(4)
C015 0.034(4) 0.057(6) 0.022(4) -0.008(4) 0.013(3) 0.005(4)
C016 0.047(5) 0.037(5) 0.035(4) 0.011(4) 0.030(4) 0.005(4)
C017 0.035(4) 0.048(6) 0.036(5) 0.012(4) 0.015(4) 0.003(4)
C018 0.048(5) 0.037(5) 0.033(4) -0.001(4) 0.029(4) 0.003(4)
C019 0.049(5) 0.046(5) 0.028(4) 0.005(4) 0.022(4) -0.001(4)
C01C 0.045(5) 0.046(6) 0.036(4) -0.010(4) 0.016(4) -0.005(4)
C01D 0.049(5) 0.069(7) 0.051(6) 0.026(5) 0.038(5) 0.025(5)
C01E 0.039(5) 0.090(8) 0.036(5) 0.014(5) 0.030(4) 0.010(5)
C01F 0.052(3) 0.066(4) 0.042(3) -0.010(3) 0.028(3) -0.011(3)
C01G 0.058(3) 0.062(4) 0.043(3) -0.014(3) 0.034(3) -0.018(3)
O1 0.035(3) 0.052(4) 0.039(3) -0.008(3) 0.022(3) 0.001(3)
O2 0.071(5) 0.045(4) 0.043(4) -0.006(3) 0.004(3) 0.000(4)
O3 0.048(4) 0.035(4) 0.060(4) 0.002(3) 0.020(3) 0.000(3)
O4 0.050(4) 0.102(6) 0.034(3) -0.002(4) 0.030(3) -0.002(4)
C1 0.050(5) 0.036(5) 0.047(5) -0.003(4) 0.028(4) -0.009(4)
C0AA 0.052(5) 0.044(6) 0.050(5) -0.003(4) 0.030(5) -0.004(5)

loop_
_atom_type_symbol
_atom_type_description
_atom_type_scat_dispersion_real
_atom_type_scat_dispersion_imag
_atom_type_scat_source
C C 0.0181 0.0091 'International Tables Vol C Tables 4.2.6.8 and 6.1.1.4'
H H 0.0000 0.0000 'International Tables Vol C Tables 4.2.6.8 and 6.1.1.4'
Cl Cl 0.3639 0.7018 'International Tables Vol C Tables 4.2.6.8 and 6.1.1.4'
N N 0.0311 0.0180 'International Tables Vol C Tables 4.2.6.8 and 6.1.1.4'
O O 0.0492 0.0322 'International Tables Vol C Tables 4.2.6.8 and 6.1.1.4'

loop_
_geom_angle_atom_site_label_1
_geom_angle_atom_site_label_2
_geom_angle_atom_site_label_3
_geom_angle
_geom_angle_site_symmetry_1
_geom_angle_site_symmetry_3
_geom_angle_publ_flag
C00T O003 C013 116.6(6) . . ?
C00N O004 C019 116.7(6) . . ?
C00I O005 C017 116.9(6) . . ?
C00L O006 C01C 117.6(6) . . ?
C00E N008 C01E 119.5(6) . . ?
C00Y N008 C00E 122.8(6) . . ?
C00Y N008 C01E 117.4(7) . . ?
C00H N00A C01F 120.5(7) . . ?
C015 N00A C00H 122.3(7) . . ?
C015 N00A C01F 116.4(7) . . ?
C00V C00D C00H 121.6(7) . . ?
C00V C00D C00W 118.1(8) . . ?
C00W C00D C00H 120.3(7) . . ?
N008 C00E C00G 118.7(6) . . ?
C00S C00E N008 116.8(7) . . ?
C00S C00E C00G 124.6(7) . . ?
C00I C00F C00M 121.0(7) . . ?
C00Y C00F C00I 121.6(7) . . ?
C00Y C00F C00M 117.4(7) . . ?
C00P C00G C00E 120.2(7) . . ?
C00Q C00G C00E 121.5(7) . . ?
C00Q C00G C00P 118.3(7) . . ?
N00A C00H C00D 118.3(7) . . ?
C00O C00H N00A 117.3(7) . . ?
C00O C00H C00D 124.4(7) . . ?
O005 C00I C00F 115.4(6) . . ?
O005 C00I C00U 124.5(7) . . ?
C00U C00I C00F 120.1(7) . . ?
C00L C00J C00K 120.8(7) . . ?
C015 C00J C00K 116.8(7) . . ?
C015 C00J C00L 122.4(7) . . ?
C00J C00K C014 118.4(7) . . ?
C00O C00K C00J 118.6(7) . . ?
C00O C00K C014 123.0(7) . . ?
O006 C00L C00J 115.4(7) . . ?
O006 C00L C00X 124.5(7) . . ?
C00X C00L C00J 120.1(7) . . ?
C00F C00M C00Z 118.1(7) . . ?
C00S C00M C00F 119.4(6) . . ?
C00S C00M C00Z 122.5(7) . . ?
O004 C00N C011 115.4(7) . . ?
O004 C00N C016 126.1(7) . . ?
C016 C00N C011 118.5(7) . . ?
C00H C00O C00K 122.3(7) . . ?
C00H C00O H00O 118.8 . . ?
C00K C00O H00O 118.8 . . ?
C00G C00P C016 120.0(7) . . ?
C00G C00P C01D 118.1(7) . . ?
C016 C00P C01D 121.7(7) . . ?
C00G C00Q H00Q 119.0 . . ?
C011 C00Q C00G 122.1(7) . . ?
C011 C00Q H00Q 119.0 . . ?
C00T C00R H00R 119.8 . . ?
C00W C00R H00R 119.8 . . ?
C00W C00R C00T 120.4(7) . . ?
C00E C00S C00M 122.2(7) . . ?
C00E C00S H00S 118.9 . . ?
C00M C00S H00S 118.9 . . ?
O003 C00T C00R 115.8(7) . . ?
O003 C00T C012 126.2(8) . . ?
C012 C00T C00R 118.0(8) . . ?
C00I C00U H00U 120.9 . . ?
C00I C00U C018 118.2(7) . . ?
C018 C00U H00U 120.9 . . ?
C00D C00V C01G 115.9(8) . . ?
C012 C00V C00D 120.6(8) . . ?
C012 C00V C01G 123.3(8) . . ?
C00D C00W H00W 119.4 . . ?
C00R C00W C00D 121.2(7) . . ?
C00R C00W H00W 119.4 . . ?
C00L C00X H00X 120.4 . . ?
C00L C00X C010 119.3(8) . . ?
C010 C00X H00X 120.4 . . ?
N008 C00Y C00F 121.4(7) . . ?
N008 C00Y H00Y 119.3 . . ?
C00F C00Y H00Y 119.3 . . ?
C00M C00Z H00Z 120.8 . . ?
C018 C00Z C00M 118.4(7) . . ?
C018 C00Z H00Z 120.8 . . ?
C00X C010 H010 118.8 . . ?
C014 C010 C00X 122.3(7) . . ?
C014 C010 H010 118.8 . . ?
C00N C011 H011 120.1 . . ?
C00Q C011 C00N 119.8(7) . . ?
C00Q C011 H011 120.1 . . ?
C00T C012 H012 119.2 . . ?
C00V C012 C00T 121.7(8) . . ?
C00V C012 H012 119.2 . . ?
O003 C013 H01A 109.5 . . ?
O003 C013 H01B 109.5 . . ?
O003 C013 H01C 109.5 . . ?
H01A C013 H01B 109.5 . . ?
H01A C013 H01C 109.5 . . ?
H01B C013 H01C 109.5 . . ?
C00K C014 H014 120.4 . . ?
C010 C014 C00K 119.1(7) . . ?
C010 C014 H014 120.4 . . ?
N00A C015 C00J 122.6(7) . . ?
N00A C015 H015 118.7 . . ?
C00J C015 H015 118.7 . . ?
C00N C016 C00P 121.2(7) . . ?
C00N C016 H016 119.4 . . ?
C00P C016 H016 119.4 . . ?
O005 C017 H01K 109.5 . . ?
O005 C017 H01L 109.5 . . ?
O005 C017 H01M 109.5 . . ?
H01K C017 H01L 109.5 . . ?
H01K C017 H01M 109.5 . . ?
H01L C017 H01M 109.5 . . ?
C00U C018 H018 117.9 . . ?
C00Z C018 C00U 124.2(7) . . ?
C00Z C018 H018 117.9 . . ?
O004 C019 H01N 109.5 . . ?
O004 C019 H01O 109.5 . . ?
O004 C019 H01P 109.5 . . ?
H01N C019 H01O 109.5 . . ?
H01N C019 H01P 109.5 . . ?
H01O C019 H01P 109.5 . . ?
O006 C01C H01D 109.5 . . ?
O006 C01C H01E 109.5 . . ?
O006 C01C H01F 109.5 . . ?
H01D C01C H01E 109.5 . . ?
H01D C01C H01F 109.5 . . ?
H01E C01C H01F 109.5 . . ?
C00P C01D H01Q 109.0 . . ?
C00P C01D H01R 109.0 . . ?
H01Q C01D H01R 107.8 . . ?
C01E C01D C00P 112.9(8) . . ?
C01E C01D H01Q 109.0 . . ?
C01E C01D H01R 109.0 . . ?
N008 C01E H01S 109.2 . . ?
N008 C01E H01T 109.2 . . ?
C01D C01E N008 112.2(8) . . ?
C01D C01E H01S 109.2 . . ?
C01D C01E H01T 109.2 . . ?
H01S C01E H01T 107.9 . . ?
N00A C01F H01G 109.5 . . ?
N00A C01F H01H 109.5 . . ?
H01G C01F H01H 108.1 . . ?
C01G C01F N00A 110.8(8) . . ?
C01G C01F H01G 109.5 . . ?
C01G C01F H01H 109.5 . . ?
C00V C01G H01I 108.4 . . ?
C00V C01G H01J 108.4 . . ?
C01F C01G C00V 115.7(8) . . ?
C01F C01G H01I 108.4 . . ?
C01F C01G H01J 108.4 . . ?
H01I C01G H01J 107.4 . . ?
H1D O1 H1E 104.5 . . ?
C1 O2 H2 109.5 . . ?
C0AA O3 H3 109.5 . . ?
H4A O4 H4B 109.5 . . ?
O2 C1 H1A 109.5 . . ?
O2 C1 H1B 109.5 . . ?
O2 C1 H1C 109.5 . . ?
H1A C1 H1B 109.5 . . ?
H1A C1 H1C 109.5 . . ?
H1B C1 H1C 109.5 . . ?
O3 C0AA H0AA 109.5 . . ?
O3 C0AA H0AB 109.5 . . ?
O3 C0AA H0AC 109.5 . . ?
H0AA C0AA H0AB 109.5 . . ?
H0AA C0AA H0AC 109.5 . . ?
H0AB C0AA H0AC 109.5 . . ?

loop_
_geom_bond_atom_site_label_1
_geom_bond_atom_site_label_2
_geom_bond_distance
_geom_bond_site_symmetry_2
_geom_bond_publ_flag
O003 C00T 1.341(10) . ?
O003 C013 1.439(10) . ?
O004 C00N 1.353(9) . ?
O004 C019 1.435(9) . ?
O005 C00I 1.360(9) . ?
O005 C017 1.424(10) . ?
O006 C00L 1.351(9) . ?
O006 C01C 1.423(10) . ?
N008 C00E 1.401(9) . ?
N008 C00Y 1.328(10) . ?
N008 C01E 1.497(9) . ?
N00A C00H 1.387(10) . ?
N00A C015 1.320(11) . ?
N00A C01F 1.480(11) . ?
C00D C00H 1.467(12) . ?
C00D C00V 1.392(11) . ?
C00D C00W 1.408(11) . ?
C00E C00G 1.464(10) . ?
C00E C00S 1.380(10) . ?
C00F C00I 1.407(11) . ?
C00F C00M 1.416(10) . ?
C00F C00Y 1.406(10) . ?
C00G C00P 1.391(10) . ?
C00G C00Q 1.391(11) . ?
C00H C00O 1.374(10) . ?
C00I C00U 1.385(11) . ?
C00J C00K 1.426(10) . ?
C00J C00L 1.412(11) . ?
C00J C015 1.396(11) . ?
C00K C00O 1.395(11) . ?
C00K C014 1.435(11) . ?
C00L C00X 1.380(11) . ?
C00M C00S 1.386(11) . ?
C00M C00Z 1.438(10) . ?
C00N C011 1.416(11) . ?
C00N C016 1.373(11) . ?
C00O H00O 0.9300 . ?
C00P C016 1.393(12) . ?
C00P C01D 1.515(12) . ?
C00Q H00Q 0.9300 . ?
C00Q C011 1.356(11) . ?
C00R H00R 0.9300 . ?
C00R C00T 1.411(11) . ?
C00R C00W 1.365(12) . ?
C00S H00S 0.9300 . ?
C00T C012 1.387(12) . ?
C00U H00U 0.9300 . ?
C00U C018 1.398(12) . ?
C00V C012 1.372(12) . ?
C00V C01G 1.504(12) . ?
C00W H00W 0.9300 . ?
C00X H00X 0.9300 . ?
C00X C010 1.423(11) . ?
C00Y H00Y 0.9300 . ?
C00Z H00Z 0.9300 . ?
C00Z C018 1.359(12) . ?
C010 H010 0.9300 . ?
C010 C014 1.374(12) . ?
C011 H011 0.9300 . ?
C012 H012 0.9300 . ?
C013 H01A 0.9600 . ?
C013 H01B 0.9600 . ?
C013 H01C 0.9600 . ?
C014 H014 0.9300 . ?
C015 H015 0.9300 . ?
C016 H016 0.9300 . ?
C017 H01K 0.9600 . ?
C017 H01L 0.9600 . ?
C017 H01M 0.9600 . ?
C018 H018 0.9300 . ?
C019 H01N 0.9600 . ?
C019 H01O 0.9600 . ?
C019 H01P 0.9600 . ?
C01C H01D 0.9600 . ?
C01C H01E 0.9600 . ?
C01C H01F 0.9600 . ?
C01D H01Q 0.9700 . ?
C01D H01R 0.9700 . ?
C01D C01E 1.438(14) . ?
C01E H01S 0.9700 . ?
C01E H01T 0.9700 . ?
C01F H01G 0.9700 . ?
C01F H01H 0.9700 . ?
C01F C01G 1.451(14) . ?
C01G H01I 0.9700 . ?
C01G H01J 0.9700 . ?
O1 H1D 0.8487 . ?
O1 H1E 0.8510 . ?
O2 H2 0.8200 . ?
O2 C1 1.402(11) . ?
O3 H3 0.8200 . ?
O3 C0AA 1.419(11) . ?
O4 H4A 0.8501 . ?
O4 H4B 0.8497 . ?
C1 H1A 0.9600 . ?
C1 H1B 0.9600 . ?
C1 H1C 0.9600 . ?
C0AA H0AA 0.9600 . ?
C0AA H0AB 0.9600 . ?
C0AA H0AC 0.9600 . ?

loop_
_geom_hbond_atom_site_label_D
_geom_hbond_atom_site_label_H
_geom_hbond_atom_site_label_A
_geom_hbond_distance_DH
_geom_hbond_distance_HA
_geom_hbond_distance_DA
_geom_hbond_angle_DHA
_geom_hbond_site_symmetry_A
C00O H00O O4 0.93 2.35 3.272(10) 174.4 3_666
C00S H00S O1 0.93 2.30 3.192(9) 161.8 .
C00W H00W O4 0.93 2.48 3.396(10) 167.5 3_666
C010 H010 O1 0.93 2.59 3.384(10) 143.1 3_676
C017 H01M O004 0.96 2.67 3.263(11) 120.3 4_575
C01C H01D O006 0.96 2.62 3.315(12) 129.3 2_656
C01C H01F O003 0.96 2.63 3.331(11) 130.6 4_676
C01E H01S O1 0.97 2.54 3.412(14) 149.4 3_576
C01G H01J O4 0.97 2.64 3.341(15) 129.3 .
O1 H1D O2 0.85 1.95 2.787(9) 167.0 .
O1 H1E Cl01 0.85 2.42 3.229(6) 157.9 4_565
O4 H4A Cl02 0.85 2.35 3.196(7) 172.8 .
O4 H4B O3 0.85 2.03 2.816(10) 152.9 .
